data_4028709
loop_
_publ_author_name
'Dominik Hager'
'Christian Paulitz'
'J\"org Tiebes'
'Peter Mayer'
'Dirk Trauner'

_publ_section_title
;
 Total Synthesis of Herbicidin C and Aureonuclemycin: Impasses and New
 Avenues
;
_journal_name_full 'Journal of Organic Chemistry'
_journal_page_first 10784
_journal_page_last 10801
_journal_paper_doi 10.1021/jo401706r
_journal_volume 78
_journal_year 2013
_chemical_absolute_configuration syn
_chemical_formula_moiety 'C10 H16 O5'
_chemical_formula_sum 'C10 H16 O5'
_chemical_formula_weight 216.231
_space_group_IT_number 1
_symmetry_cell_setting triclinic
_symmetry_Int_Tables_number 1
_symmetry_space_group_name_Hall 'P 1'
_symmetry_space_group_name_H-M 'P 1'
_atom_sites_solution_hydrogens geom
_atom_sites_solution_primary direct
_atom_sites_solution_secondary difmap
_audit_block_code C10H16O5_nn377_trauner
_audit_creation_date 28-Aug-09
_audit_creation_method 'form98_non/compatible with shelxl97-2'
_audit_update_record 28-Aug-09
_cell_angle_alpha 72.905(4)
_cell_angle_beta 71.641(3)
_cell_angle_gamma 69.728(4)
_cell_formula_units_Z 1
_cell_length_a 6.0447(3)
_cell_length_b 6.9522(4)
_cell_length_c 7.2801(5)
_cell_measurement_reflns_used 1191
_cell_measurement_temperature 200(2)
_cell_measurement_theta_max 27.485
_cell_measurement_theta_min 3.134
_cell_volume 266.45(3)
_computing_cell_refinement 'HKL Scalepack (Otwinowski & Minor 1997)'
_computing_data_collection 'Collect (Bruker AXS BV, 1997-2004)'
_computing_data_reduction 'HKL Denzo and Scalepack (Otwinowski & Minor 1997)'
_computing_structure_refinement 'SHELXL-97 (G. M. Sheldrick. University of G\"ottingen, 97-2 version)'
_computing_structure_solution
;
A. Altomare, M. C. Burla, M. Camalli, G. L. Cascarano, C. Giacovazzo, A.
Guagliardi, A. G. G. Moliterni, G. Polidori, R. Spagna: SIR97: a new tool for
crystal structure determination and refinement; J. Appl. Crystallogr. 1999,
32, 115-119.
;
_diffrn_ambient_temperature 200(2)
_diffrn_detector_area_resol_mean 9
_diffrn_measured_fraction_theta_full 0.997
_diffrn_measured_fraction_theta_max 0.997
_diffrn_measurement_device '95mm CCD camera on \k-goniostat'
_diffrn_measurement_device_type KappaCCD
_diffrn_measurement_method 'CCD; rotation images; thick slices, phi/omega-scan'
_diffrn_orient_matrix_type 'by Bruker AXS Collect from scalepack cell'
_diffrn_orient_matrix_UB_11 0.1030236
_diffrn_orient_matrix_UB_12 0.0555097
_diffrn_orient_matrix_UB_13 -0.1285890
_diffrn_orient_matrix_UB_21 -0.1403553
_diffrn_orient_matrix_UB_22 0.0464936
_diffrn_orient_matrix_UB_23 -0.0627214
_diffrn_orient_matrix_UB_31 -0.0514904
_diffrn_orient_matrix_UB_32 0.1390270
_diffrn_orient_matrix_UB_33 0.0376862
_diffrn_radiation_collimation 0.20
_diffrn_radiation_monochromator 'MONTEL, graded multilayered x-ray optics'
_diffrn_radiation_source 'rotating anode'
_diffrn_radiation_type MoK\a
_diffrn_radiation_wavelength 0.71073
_diffrn_reflns_av_R_equivalents 0.0000
_diffrn_reflns_av_sigmaI/netI 0.0381
_diffrn_reflns_limit_h_max 7
_diffrn_reflns_limit_h_min -7
_diffrn_reflns_limit_k_max 9
_diffrn_reflns_limit_k_min -9
_diffrn_reflns_limit_l_max 9
_diffrn_reflns_limit_l_min -9
_diffrn_reflns_number 2259
_diffrn_reflns_theta_full 27.42
_diffrn_reflns_theta_max 27.42
_diffrn_reflns_theta_min 3.70
_diffrn_source_current 55.00
_diffrn_source_power 3.025
_diffrn_source_type 'FR 591 generator'
_diffrn_source_voltage 55.00
_exptl_absorpt_coefficient_mu 0.108
_exptl_absorpt_correction_type none
_exptl_crystal_colour colourless
_exptl_crystal_density_diffrn 1.34759(15)
_exptl_crystal_description block
_exptl_crystal_F_000 116
_exptl_crystal_size_max 0.27
_exptl_crystal_size_mid 0.22
_exptl_crystal_size_min 0.17
_refine_diff_density_max 0.288
_refine_diff_density_min -0.201
_refine_diff_density_rms 0.047
_refine_ls_abs_structure_details 'Flack H D (1983), Acta Cryst. A39, 876-881'
_refine_ls_abs_structure_Flack 0.6(8)
_refine_ls_extinction_method none
_refine_ls_goodness_of_fit_ref 1.059
_refine_ls_hydrogen_treatment constr
_refine_ls_matrix_type full
_refine_ls_number_parameters 139
_refine_ls_number_reflns 2259
_refine_ls_number_restraints 3
_refine_ls_restrained_S_all 1.058
_refine_ls_R_factor_all 0.0411
_refine_ls_R_factor_gt 0.0387
_refine_ls_shift/su_max 0.000
_refine_ls_shift/su_mean 0.000
_refine_ls_structure_factor_coef Fsqd
_refine_ls_weighting_details 'calc w=1/[\s^2^(Fo^2^)+(0.0661P)^2^+0.0301P] where P=(Fo^2^+2Fc^2^)/3'
_refine_ls_weighting_scheme calc
_refine_ls_wR_factor_gt 0.1038
_refine_ls_wR_factor_ref 0.1066
_reflns_number_gt 2158
_reflns_number_total 2259
_reflns_threshold_expression >2sigma(I)
_cod_data_source_file jo401706r_si_002_4.cif
_cod_data_source_block nn377
_cod_database_code 4028709

loop_
_symmetry_equiv_pos_as_xyz
'x, y, z'

loop_
_atom_site_label
_atom_site_type_symbol
_atom_site_fract_x
_atom_site_fract_y
_atom_site_fract_z
_atom_site_U_iso_or_equiv
_atom_site_adp_type
_atom_site_occupancy
_atom_site_symmetry_multiplicity
_atom_site_calc_flag
_atom_site_refinement_flags
O1 O 0.6734(2) 0.6600(2) -0.12484(18) 0.0382(3) Uani 1 1 d .
H1 H 0.7898 0.7129 -0.1791 0.057 Uiso 1 1 calc R
O2 O 0.6706(2) 0.6571(2) 0.19852(18) 0.0327(3) Uani 1 1 d .
O3 O 0.2399(2) 0.57911(18) 0.49808(17) 0.0325(3) Uani 1 1 d .
O4 O 0.2321(2) 1.05580(18) 0.44265(17) 0.0379(3) Uani 1 1 d .
O5 O 0.0739(2) 0.82515(18) 0.69676(18) 0.0342(3) Uani 1 1 d .
C1 C 0.7040(3) 0.5335(3) 0.0602(2) 0.0323(4) Uani 1 1 d .
H1A H 0.8724 0.4366 0.0431 0.039 Uiso 1 1 calc R
C2 C 0.5249(3) 0.4039(3) 0.1355(3) 0.0341(4) Uani 1 1 d .
H2A H 0.5541 0.3047 0.2603 0.041 Uiso 1 1 calc R
H2B H 0.5494 0.3213 0.0372 0.041 Uiso 1 1 calc R
C3 C 0.2660(3) 0.5436(3) 0.1717(2) 0.0316(4) Uani 1 1 d .
H3A H 0.2268 0.6235 0.0434 0.038 Uiso 1 1 calc R
H3B H 0.1531 0.4558 0.2389 0.038 Uiso 1 1 calc R
C4 C 0.2318(3) 0.6946(3) 0.2980(2) 0.0283(3) Uani 1 1 d .
H4 H 0.0719 0.8035 0.2981 0.034 Uiso 1 1 calc R
C5 C 0.4345(3) 0.8001(3) 0.2408(2) 0.0279(3) Uani 1 1 d .
H5 H 0.4115 0.9258 0.1306 0.034 Uiso 1 1 calc R
C6 C 0.4099(3) 0.8591(3) 0.4319(3) 0.0305(3) Uani 1 1 d .
H6 H 0.5685 0.8565 0.4495 0.037 Uiso 1 1 calc R
C7 C 0.2916(3) 0.6998(3) 0.5938(2) 0.0287(3) Uani 1 1 d .
H7 H 0.4004 0.6102 0.6840 0.034 Uiso 1 1 calc R
C8 C 0.0725(3) 1.0418(3) 0.6345(2) 0.0313(4) Uani 1 1 d .
C9 C -0.1785(4) 1.1753(4) 0.6165(3) 0.0496(5) Uani 1 1 d .
H9A H -0.1776 1.3222 0.5650 0.074 Uiso 1 1 calc R
H9B H -0.2915 1.1617 0.7469 0.074 Uiso 1 1 calc R
H9C H -0.2301 1.1291 0.5258 0.074 Uiso 1 1 calc R
C10 C 0.1654(4) 1.0980(3) 0.7766(3) 0.0412(4) Uani 1 1 d .
H10A H 0.3277 1.0042 0.7840 0.062 Uiso 1 1 calc R
H10B H 0.0550 1.0831 0.9081 0.062 Uiso 1 1 calc R
H10C H 0.1736 1.2433 0.7295 0.062 Uiso 1 1 calc R

loop_
_atom_site_aniso_label
_atom_site_aniso_U_11
_atom_site_aniso_U_22
_atom_site_aniso_U_33
_atom_site_aniso_U_23
_atom_site_aniso_U_13
_atom_site_aniso_U_12
O1 0.0353(7) 0.0532(8) 0.0272(6) -0.0081(5) -0.0007(5) -0.0200(6)
O2 0.0252(6) 0.0427(6) 0.0337(6) -0.0175(5) -0.0036(5) -0.0089(5)
O3 0.0452(7) 0.0305(6) 0.0228(6) -0.0046(4) -0.0036(5) -0.0165(5)
O4 0.0490(8) 0.0272(6) 0.0274(6) -0.0045(5) 0.0029(5) -0.0101(5)
O5 0.0353(6) 0.0318(6) 0.0302(6) -0.0084(5) 0.0046(5) -0.0124(5)
C1 0.0272(8) 0.0420(9) 0.0296(8) -0.0145(7) -0.0045(7) -0.0078(7)
C2 0.0384(9) 0.0345(9) 0.0326(9) -0.0111(7) -0.0074(7) -0.0115(7)
C3 0.0320(9) 0.0402(9) 0.0270(8) -0.0068(7) -0.0060(6) -0.0166(7)
C4 0.0274(8) 0.0322(8) 0.0230(7) -0.0036(6) -0.0034(6) -0.0096(6)
C5 0.0281(8) 0.0287(7) 0.0248(7) -0.0059(6) -0.0014(6) -0.0094(6)
C6 0.0311(8) 0.0319(8) 0.0285(8) -0.0086(6) -0.0026(6) -0.0110(7)
C7 0.0322(8) 0.0285(7) 0.0238(7) -0.0054(6) -0.0055(6) -0.0077(6)
C8 0.0347(9) 0.0294(8) 0.0256(8) -0.0069(6) -0.0022(6) -0.0075(7)
C9 0.0444(11) 0.0485(11) 0.0458(12) -0.0128(9) -0.0123(9) 0.0030(9)
C10 0.0532(12) 0.0379(9) 0.0356(10) -0.0095(7) -0.0085(8) -0.0167(9)

loop_
_atom_type_symbol
_atom_type_description
_atom_type_scat_dispersion_real
_atom_type_scat_dispersion_imag
_atom_type_scat_source
C C 0.0033 0.0016 'International Tables Vol C Tables 4.2.6.8 and 6.1.1.4'
H H 0.0000 0.0000 'International Tables Vol C Tables 4.2.6.8 and 6.1.1.4'
O O 0.0106 0.0060 'International Tables Vol C Tables 4.2.6.8 and 6.1.1.4'

loop_
_exptl_crystal_face_index_h
_exptl_crystal_face_index_k
_exptl_crystal_face_index_l
_exptl_crystal_face_perp_dist
4 3 -10 0.137000
-4 -1 5 0.132000
-5 2 -6 0.091000
4 -1 3 0.081000
-2 -3 -4 0.112000
2 3 4 0.079000
-1 -7 2 0.113000
-3 14 4 0.097000
1 -11 -1 0.071000
4 -1 -6 0.124000
-2 1 4 0.107000
2 2 1 0.138000
1 3 -3 0.158000

loop_
_geom_angle_atom_site_label_1
_geom_angle_atom_site_label_2
_geom_angle_atom_site_label_3
_geom_angle
C1 O1 H1 109.5
C5 O2 C1 114.77(12)
C7 O3 C4 108.23(11)
C6 O4 C8 108.86(12)
C7 O5 C8 109.94(12)
O1 C1 O2 111.36(14)
O1 C1 C2 108.57(14)
O2 C1 C2 110.75(14)
O1 C1 H1A 108.7
O2 C1 H1A 108.7
C2 C1 H1A 108.7
C1 C2 C3 110.76(15)
C1 C2 H2A 109.5
C3 C2 H2A 109.5
C1 C2 H2B 109.5
C3 C2 H2B 109.5
H2A C2 H2B 108.1
C4 C3 C2 110.95(14)
C4 C3 H3A 109.4
C2 C3 H3A 109.4
C4 C3 H3B 109.4
C2 C3 H3B 109.4
H3A C3 H3B 108.0
O3 C4 C3 109.00(13)
O3 C4 C5 102.95(13)
C3 C4 C5 115.05(14)
O3 C4 H4 109.9
C3 C4 H4 109.9
C5 C4 H4 109.9
O2 C5 C6 106.07(13)
O2 C5 C4 112.58(13)
C6 C5 C4 102.01(13)
O2 C5 H5 111.9
C6 C5 H5 111.9
C4 C5 H5 111.9
O4 C6 C5 109.00(13)
O4 C6 C7 104.51(13)
C5 C6 C7 104.07(13)
O4 C6 H6 112.9
C5 C6 H6 112.9
C7 C6 H6 112.9
O3 C7 O5 110.74(14)
O3 C7 C6 107.21(13)
O5 C7 C6 104.47(13)
O3 C7 H7 111.4
O5 C7 H7 111.4
C6 C7 H7 111.4
O4 C8 O5 104.41(12)
O4 C8 C9 108.77(15)
O5 C8 C9 109.23(16)
O4 C8 C10 111.17(15)
O5 C8 C10 109.58(14)
C9 C8 C10 113.29(16)
C8 C9 H9A 109.5
C8 C9 H9B 109.5
H9A C9 H9B 109.5
C8 C9 H9C 109.5
H9A C9 H9C 109.5
H9B C9 H9C 109.5
C8 C10 H10A 109.5
C8 C10 H10B 109.5
H10A C10 H10B 109.5
C8 C10 H10C 109.5
H10A C10 H10C 109.5
H10B C10 H10C 109.5

loop_
_geom_bond_atom_site_label_1
_geom_bond_atom_site_label_2
_geom_bond_distance
O1 C1 1.404(2)
O1 H1 0.8400
O2 C5 1.428(2)
O2 C1 1.433(2)
O3 C7 1.396(2)
O3 C4 1.449(2)
O4 C6 1.422(2)
O4 C8 1.424(2)
O5 C7 1.422(2)
O5 C8 1.437(2)
C1 C2 1.515(2)
C1 H1A 1.0000
C2 C3 1.516(3)
C2 H2A 0.9900
C2 H2B 0.9900
C3 C4 1.512(2)
C3 H3A 0.9900
C3 H3B 0.9900
C4 C5 1.528(2)
C4 H4 1.0000
C5 C6 1.513(2)
C5 H5 1.0000
C6 C7 1.542(2)
C6 H6 1.0000
C7 H7 1.0000
C8 C9 1.503(3)
C8 C10 1.515(3)
C9 H9A 0.9800
C9 H9B 0.9800
C9 H9C 0.9800
C10 H10A 0.9800
C10 H10B 0.9800
C10 H10C 0.9800

loop_
_geom_hbond_atom_site_label_D
_geom_hbond_atom_site_label_H
_geom_hbond_atom_site_label_A
_geom_hbond_distance_DH
_geom_hbond_distance_HA
_geom_hbond_distance_DA
_geom_hbond_angle_DHA
_geom_hbond_site_symmetry_A
O1 H1 O5 0.84 1.98 2.8169(17) 177.4 1_654

loop_
_geom_torsion_atom_site_label_1
_geom_torsion_atom_site_label_2
_geom_torsion_atom_site_label_3
_geom_torsion_atom_site_label_4
_geom_torsion
C5 O2 C1 O1 61.66(17)
C5 O2 C1 C2 -59.26(18)
O1 C1 C2 C3 -64.17(18)
O2 C1 C2 C3 58.38(18)
C1 C2 C3 C4 -50.93(19)
C7 O3 C4 C3 160.00(13)
C7 O3 C4 C5 37.41(16)
C2 C3 C4 O3 -70.83(17)
C2 C3 C4 C5 44.17(19)
C1 O2 C5 C6 161.72(14)
C1 O2 C5 C4 50.97(18)
O3 C4 C5 O2 75.03(16)
C3 C4 C5 O2 -43.4(2)
O3 C4 C5 C6 -38.23(16)
C3 C4 C5 C6 -156.68(14)
C8 O4 C6 C5 133.57(14)
C8 O4 C6 C7 22.79(17)
O2 C5 C6 O4 156.70(12)
C4 C5 C6 O4 -85.28(15)
O2 C5 C6 C7 -92.23(15)
C4 C5 C6 C7 25.79(16)
C4 O3 C7 O5 92.65(15)
C4 O3 C7 C6 -20.74(17)
C8 O5 C7 O3 -125.05(14)
C8 O5 C7 C6 -9.93(17)
O4 C6 C7 O3 109.91(15)
C5 C6 C7 O3 -4.39(17)
O4 C6 C7 O5 -7.65(16)
C5 C6 C7 O5 -121.96(14)
C6 O4 C8 O5 -28.99(18)
C6 O4 C8 C9 -145.51(17)
C6 O4 C8 C10 89.08(16)
C7 O5 C8 O4 23.80(18)
C7 O5 C8 C9 140.00(15)
C7 O5 C8 C10 -95.36(17)

loop_
_reflns_scale_group_code
_reflns_scale_meas_F
1 1.0
